data_4107202
loop_
_publ_author_name
'Guohong Zou'
'Ning Ye'
'Ling Huang'
'Xinsong Lin'

_publ_contact_author_address
;
Fujian Institute of Research on the Structure of Matter,
Chinese Academy of Sciences
Fuzhou, Fujian
350002
People's Republic of China
;
_publ_contact_author_email nye@fjirsm.ac.cn
_publ_contact_author_fax +86-591-83776076
_publ_contact_author_name 'Ning Ye'
_publ_contact_author_phone +86-591-83776076
_publ_section_title
;
 Alkaline-Alkaline Earth Fluoride Carbonate Crystals ABCO3F (A = K, Rb,
 Cs; B = Ca, Sr, Ba) as Nonlinear Optical Materials
;
_journal_name_full 'Journal of the American Chemical Society'
_journal_page_first 20001
_journal_page_last 20007
_journal_paper_doi 10.1021/ja209276a
_journal_volume 133
_journal_year 2011
_chemical_formula_sum 'C Ca Cs F O3'
_chemical_formula_weight 252.00
_chemical_name_systematic
; 
 ? 
;
_space_group_IT_number 189
_symmetry_cell_setting hexagonal
_symmetry_space_group_name_Hall 'P -6 -2'
_symmetry_space_group_name_H-M 'P -6 2 m'
_atom_sites_solution_primary direct
_atom_sites_solution_secondary difmap
_audit_creation_method SHELXL-97
_audit_update_record
;
2011-07-16 # Formatted by publCIF
;
_cell_angle_alpha 90.00
_cell_angle_beta 90.00
_cell_angle_gamma 120.00
_cell_formula_units_Z 3
_cell_length_a 9.2999(4)
_cell_length_b 9.2999(4)
_cell_length_c 4.5400(3)
_cell_measurement_reflns_used 1110
_cell_measurement_temperature 293(2)
_cell_measurement_theta_max 27.4740
_cell_measurement_theta_min 2.5290
_cell_volume 340.05(3)
_computing_cell_refinement 'CrystalClear (Rigaku Inc., 2008)'
_computing_data_collection 'CrystalClear (Rigaku Inc., 2008)'
_computing_data_reduction 'CrystalClear (Rigaku Inc., 2008)'
_computing_molecular_graphics 'SHELXL-97 (Sheldrick, 1997)'
_computing_publication_material 'SHELXL-97 (Sheldrick, 1997)'
_computing_structure_refinement 'SHELXL-97 (Sheldrick, 1997)'
_computing_structure_solution 'SHELXS-97 (Sheldrick, 1990)'
_diffrn_ambient_temperature 293(2)
_diffrn_detector_area_resol_mean 14.6306
_diffrn_measured_fraction_theta_full 0.989
_diffrn_measured_fraction_theta_max 0.989
_diffrn_measurement_device_type 'Mercury70 '
_diffrn_measurement_method CCD_Profile_fitting
_diffrn_radiation_monochromator graphite
_diffrn_radiation_source 'fine-focus sealed tube'
_diffrn_radiation_type MoK\a
_diffrn_radiation_wavelength 0.71073
_diffrn_reflns_av_R_equivalents 0.0380
_diffrn_reflns_av_sigmaI/netI 0.0236
_diffrn_reflns_limit_h_max 11
_diffrn_reflns_limit_h_min -12
_diffrn_reflns_limit_k_max 12
_diffrn_reflns_limit_k_min -12
_diffrn_reflns_limit_l_max 5
_diffrn_reflns_limit_l_min -5
_diffrn_reflns_number 2574
_diffrn_reflns_theta_full 27.47
_diffrn_reflns_theta_max 27.47
_diffrn_reflns_theta_min 2.53
_diffrn_standards_decay_% 0
_diffrn_standards_interval_count none
_diffrn_standards_interval_time none
_diffrn_standards_number 187
_exptl_absorpt_coefficient_mu 9.202
_exptl_absorpt_correction_T_max 1.0000
_exptl_absorpt_correction_T_min 0.6566
_exptl_absorpt_correction_type multi-scan
_exptl_crystal_colour Colorless
_exptl_crystal_density_diffrn 3.692
_exptl_crystal_description Prism
_exptl_crystal_F_000 342
_exptl_crystal_size_max 0.2000
_exptl_crystal_size_mid 0.2000
_exptl_crystal_size_min 0.2000
_refine_diff_density_max 0.765
_refine_diff_density_min -1.527
_refine_diff_density_rms 0.290
_refine_ls_abs_structure_details 'Flack H D (1983), Acta Cryst. A39, 876-881'
_refine_ls_abs_structure_Flack 0.05(5)
_refine_ls_extinction_coef 0.130(7)
_refine_ls_extinction_expression Fc^*^=kFc[1+0.001xFc^2^\l^3^/sin(2\q)]^-1/4^
_refine_ls_extinction_method SHELXL
_refine_ls_goodness_of_fit_ref 1.306
_refine_ls_matrix_type full
_refine_ls_number_parameters 28
_refine_ls_number_reflns 319
_refine_ls_number_restraints 0
_refine_ls_restrained_S_all 1.306
_refine_ls_R_factor_all 0.0182
_refine_ls_R_factor_gt 0.0182
_refine_ls_shift/su_max 0.011
_refine_ls_shift/su_mean 0.001
_refine_ls_structure_factor_coef Fsqd
_refine_ls_weighting_details 'calc w=1/[\s^2^(Fo^2^)+(0.0244P)^2^+0.0000P] where P=(Fo^2^+2Fc^2^)/3'
_refine_ls_weighting_scheme calc
_refine_ls_wR_factor_gt 0.0449
_refine_ls_wR_factor_ref 0.0449
_reflns_number_gt 318
_reflns_number_total 319
_reflns_threshold_expression >2sigma(I)
_cod_data_source_file ja209276a_si_002_5.cif
_cod_data_source_block CsCaCO3F
_cod_depositor_comments
;

2022-02-21
Z value and formula fixed to values more according to usual
chemical conventions.                 miguel
;
_cod_original_formula_sum 'C3 Ca3 Cs3 F3 O9'
_cod_original_formula_weight 756.00
_cod_original_formula_units_Z 1
_cod_database_code 4107202

loop_
_symmetry_equiv_pos_as_xyz
'x, y, z'
'-y, x-y, z'
'-x+y, -x, z'
'x, y, -z'
'-y, x-y, -z'
'-x+y, -x, -z'
'y, x, -z'
'x-y, -y, -z'
'-x, -x+y, -z'
'y, x, z'
'x-y, -y, z'
'-x, -x+y, z'

loop_
_atom_site_label
_atom_site_type_symbol
_atom_site_fract_x
_atom_site_fract_y
_atom_site_fract_z
_atom_site_U_iso_or_equiv
_atom_site_adp_type
_atom_site_occupancy
_atom_site_symmetry_multiplicity
_atom_site_calc_flag
_atom_site_refinement_flags
Cs1 Cs 0.27981(5) 1.0000 0.5000 0.0120(2) Uani 1 4 d S
Ca3 Ca 0.0000 0.6143(2) 1.0000 0.0080(4) Uani 1 4 d S
O1 O 0.0000 0.8619(7) -2.0000 0.0156(14) Uani 1 4 d S
O2 O -0.3118(6) 0.4816(5) 1.0000 0.0135(8) Uani 1 2 d S
F1 F 0.0000 0.6172(5) 1.5000 0.0168(10) Uani 1 4 d S
C1 C -0.3333 0.3333 1.0000 0.009(2) Uani 1 6 d S
C2 C 0.0000 1.0000 -2.0000 0.012(3) Uani 1 12 d S

loop_
_atom_site_aniso_label
_atom_site_aniso_U_11
_atom_site_aniso_U_22
_atom_site_aniso_U_33
_atom_site_aniso_U_23
_atom_site_aniso_U_13
_atom_site_aniso_U_12
Cs1 0.0142(3) 0.0148(3) 0.0071(3) 0.000 0.000 0.00740(16)
Ca3 0.0102(8) 0.0095(6) 0.0044(7) 0.000 0.000 0.0051(4)
O1 0.014(3) 0.013(2) 0.020(3) 0.000 0.000 0.0069(15)
O2 0.014(2) 0.007(2) 0.018(2) 0.000 0.000 0.0047(17)
F1 0.025(3) 0.0222(19) 0.004(2) 0.000 0.000 0.0126(14)
C1 0.012(3) 0.012(3) 0.004(5) 0.000 0.000 0.0062(15)
C2 0.015(4) 0.015(4) 0.007(7) 0.000 0.000 0.007(2)

loop_
_atom_type_symbol
_atom_type_description
_atom_type_scat_dispersion_real
_atom_type_scat_dispersion_imag
_atom_type_scat_source
C C 0.0033 0.0016 'International Tables Vol C Tables 4.2.6.8 and 6.1.1.4'
O O 0.0106 0.0060 'International Tables Vol C Tables 4.2.6.8 and 6.1.1.4'
F F 0.0171 0.0103 'International Tables Vol C Tables 4.2.6.8 and 6.1.1.4'
Ca Ca 0.2262 0.3064 'International Tables Vol C Tables 4.2.6.8 and 6.1.1.4'
Cs Cs -0.3680 2.1192 'International Tables Vol C Tables 4.2.6.8 and 6.1.1.4'

loop_
_geom_angle_atom_site_label_1
_geom_angle_atom_site_label_2
_geom_angle_atom_site_label_3
_geom_angle
_geom_angle_site_symmetry_1
_geom_angle_site_symmetry_3
O2 Cs1 O2 131.83(16) 2_675 9_556
O2 Cs1 O2 65.33(14) 2_675 9_557
O2 Cs1 O2 94.83(11) 9_556 9_557
O2 Cs1 O2 94.83(11) 2_675 2_674
O2 Cs1 O2 65.33(14) 9_556 2_674
O2 Cs1 O2 131.83(16) 9_557 2_674
O2 Cs1 F1 65.91(8) 2_675 3_564
O2 Cs1 F1 65.91(8) 9_556 3_564
O2 Cs1 F1 65.91(8) 9_557 3_564
O2 Cs1 F1 65.91(8) 2_674 3_564
O2 Cs1 F1 128.81(6) 2_675 1_554
O2 Cs1 F1 65.40(9) 9_556 1_554
O2 Cs1 F1 65.40(9) 9_557 1_554
O2 Cs1 F1 128.81(6) 2_674 1_554
F1 Cs1 F1 104.94(6) 3_564 1_554
O2 Cs1 F1 65.40(9) 2_675 2_674
O2 Cs1 F1 128.81(6) 9_556 2_674
O2 Cs1 F1 128.81(6) 9_557 2_674
O2 Cs1 F1 65.40(9) 2_674 2_674
F1 Cs1 F1 104.94(6) 3_564 2_674
F1 Cs1 F1 150.13(13) 1_554 2_674
O2 Cs1 O1 163.79(12) 2_675 1_557
O2 Cs1 O1 62.61(13) 9_556 1_557
O2 Cs1 O1 125.80(14) 9_557 1_557
O2 Cs1 O1 85.14(6) 2_674 1_557
F1 Cs1 O1 127.79(7) 3_564 1_557
F1 Cs1 O1 60.40(10) 1_554 1_557
F1 Cs1 O1 100.25(13) 2_674 1_557
O2 Cs1 O1 62.61(13) 2_675 2_678
O2 Cs1 O1 163.79(12) 9_556 2_678
O2 Cs1 O1 85.14(6) 9_557 2_678
O2 Cs1 O1 125.80(14) 2_674 2_678
F1 Cs1 O1 127.79(7) 3_564 2_678
F1 Cs1 O1 100.25(13) 1_554 2_678
F1 Cs1 O1 60.40(10) 2_674 2_678
O1 Cs1 O1 104.42(14) 1_557 2_678
O2 Cs1 O1 125.80(14) 2_675 2_677
O2 Cs1 O1 85.14(6) 9_556 2_677
O2 Cs1 O1 163.79(12) 9_557 2_677
O2 Cs1 O1 62.61(13) 2_674 2_677
F1 Cs1 O1 127.79(7) 3_564 2_677
F1 Cs1 O1 100.25(13) 1_554 2_677
F1 Cs1 O1 60.41(10) 2_674 2_677
O1 Cs1 O1 40.7(2) 1_557 2_677
O1 Cs1 O1 90.415(11) 2_678 2_677
O2 Cs1 O1 85.14(6) 2_675 1_558
O2 Cs1 O1 125.80(14) 9_556 1_558
O2 Cs1 O1 62.61(13) 9_557 1_558
O2 Cs1 O1 163.79(12) 2_674 1_558
F1 Cs1 O1 127.79(7) 3_564 1_558
F1 Cs1 O1 60.40(10) 1_554 1_558
F1 Cs1 O1 100.25(13) 2_674 1_558
O1 Cs1 O1 90.415(11) 1_557 1_558
O1 Cs1 O1 40.7(2) 2_678 1_558
O1 Cs1 O1 104.42(15) 2_677 1_558
O2 Cs1 C2 142.33(8) 2_675 1_557
O2 Cs1 C2 79.84(7) 9_556 1_557
O2 Cs1 C2 142.33(8) 9_557 1_557
O2 Cs1 C2 79.84(7) 2_674 1_557
F1 Cs1 C2 138.900(5) 3_564 1_557
F1 Cs1 C2 78.80(5) 1_554 1_557
F1 Cs1 C2 78.80(5) 2_674 1_557
O1 Cs1 C2 21.83(12) 1_557 1_557
O1 Cs1 C2 90.27(4) 2_678 1_557
O1 Cs1 C2 21.83(12) 2_677 1_557
O1 Cs1 C2 90.27(4) 1_558 1_557
F1 Ca3 F1 178.6(3) 1_554 .
F1 Ca3 O1 89.30(13) 1_554 1_558
F1 Ca3 O1 89.30(13) . 1_558
F1 Ca3 O2 90.52(10) 1_554 3_455
F1 Ca3 O2 90.52(10) . 3_455
O1 Ca3 O2 138.06(10) 1_558 3_455
F1 Ca3 O2 90.52(10) 1_554 8_667
F1 Ca3 O2 90.52(10) . 8_667
O1 Ca3 O2 138.06(10) 1_558 8_667
O2 Ca3 O2 83.9(2) 3_455 8_667
F1 Ca3 O2 89.940(12) 1_554 9_557
F1 Ca3 O2 89.940(12) . 9_557
O1 Ca3 O2 85.08(9) 1_558 9_557
O2 Ca3 O2 136.86(7) 3_455 9_557
O2 Ca3 O2 52.98(18) 8_667 9_557
F1 Ca3 O2 89.940(12) 1_554 .
F1 Ca3 O2 89.940(12) . .
O1 Ca3 O2 85.08(9) 1_558 .
O2 Ca3 O2 52.98(18) 3_455 .
O2 Ca3 O2 136.86(7) 8_667 .
O2 Ca3 O2 170.17(18) 9_557 .
F1 Ca3 C1 90.26(5) 1_554 7_567
F1 Ca3 C1 90.26(5) . 7_567
O1 Ca3 C1 111.59(3) 1_558 7_567
O2 Ca3 C1 110.35(12) 3_455 7_567
O2 Ca3 C1 26.47(9) 8_667 7_567
O2 Ca3 C1 26.51(9) 9_557 7_567
O2 Ca3 C1 163.32(10) . 7_567
F1 Ca3 C1 90.26(5) 1_554 .
F1 Ca3 C1 90.26(5) . .
O1 Ca3 C1 111.59(3) 1_558 .
O2 Ca3 C1 26.47(9) 3_455 .
O2 Ca3 C1 110.35(12) 8_667 .
O2 Ca3 C1 163.32(10) 9_557 .
O2 Ca3 C1 26.51(9) . .
C1 Ca3 C1 136.81(7) 7_567 .
F1 Ca3 Cs1 54.58(13) 1_554 2_665
F1 Ca3 Cs1 126.82(14) . 2_665
O1 Ca3 Cs1 143.877(17) 1_558 2_665
O2 Ca3 Cs1 53.07(7) 3_455 2_665
O2 Ca3 Cs1 53.07(7) 8_667 2_665
O2 Ca3 Cs1 93.97(7) 9_557 2_665
O2 Ca3 Cs1 93.97(7) . 2_665
C1 Ca3 Cs1 72.71(3) 7_567 2_665
C1 Ca3 Cs1 72.71(3) . 2_665
F1 Ca3 Cs1 126.82(13) 1_554 2_666
F1 Ca3 Cs1 54.58(13) . 2_666
O1 Ca3 Cs1 143.877(17) 1_558 2_666
O2 Ca3 Cs1 53.07(7) 3_455 2_666
O2 Ca3 Cs1 53.07(7) 8_667 2_666
O2 Ca3 Cs1 93.97(7) 9_557 2_666
O2 Ca3 Cs1 93.97(7) . 2_666
C1 Ca3 Cs1 72.71(3) 7_567 2_666
C1 Ca3 Cs1 72.71(3) . 2_666
Cs1 Ca3 Cs1 72.25(3) 2_665 2_666
F1 Ca3 Cs1 124.76(10) 1_554 1_556
F1 Ca3 Cs1 54.24(9) . 1_556
O1 Ca3 Cs1 54.44(2) 1_558 1_556
O2 Ca3 Cs1 144.649(17) 3_455 1_556
O2 Ca3 Cs1 92.83(8) 8_667 1_556
O2 Ca3 Cs1 51.62(6) 9_557 1_556
O2 Ca3 Cs1 121.41(7) . 1_556
C1 Ca3 Cs1 71.401(14) 7_567 1_556
C1 Ca3 Cs1 138.33(2) . 1_556
Cs1 Ca3 Cs1 144.10(2) 2_665 1_556
Cs1 Ca3 Cs1 97.432(10) 2_666 1_556
C2 O1 Ca3 180.0 . 1_552
C2 O1 Cs1 90.30(12) . 3_462
Ca3 O1 Cs1 89.70(12) 1_552 3_462
C2 O1 Cs1 90.30(12) . 1_553
Ca3 O1 Cs1 89.70(12) 1_552 1_553
Cs1 O1 Cs1 179.4(2) 3_462 1_553
C2 O1 Cs1 90.30(12) . 1_552
Ca3 O1 Cs1 89.70(12) 1_552 1_552
Cs1 O1 Cs1 89.582(11) 3_462 1_552
Cs1 O1 Cs1 90.415(11) 1_553 1_552
C2 O1 Cs1 90.30(12) . 3_463
Ca3 O1 Cs1 89.70(12) 1_552 3_463
Cs1 O1 Cs1 90.415(11) 3_462 3_463
Cs1 O1 Cs1 89.582(11) 1_553 3_463
Cs1 O1 Cs1 179.4(2) 1_552 3_463
C1 O2 Ca3 94.2(2) . 2_565
C1 O2 Ca3 92.8(2) . .
Ca3 O2 Ca3 172.98(17) 2_565 .
C1 O2 Cs1 132.58(5) . 3_466
Ca3 O2 Cs1 86.72(11) 2_565 3_466
Ca3 O2 Cs1 88.53(11) . 3_466
C1 O2 Cs1 132.58(5) . 3_465
Ca3 O2 Cs1 86.72(11) 2_565 3_465
Ca3 O2 Cs1 88.53(11) . 3_465
Cs1 O2 Cs1 94.83(11) 3_466 3_465
Ca3 F1 Ca3 178.6(3) 1_556 .
Ca3 F1 Cs1 89.30(13) 1_556 2_666
Ca3 F1 Cs1 89.30(13) . 2_666
Ca3 F1 Cs1 90.50(9) 1_556 1_556
Ca3 F1 Cs1 90.50(9) . 1_556
Cs1 F1 Cs1 135.06(6) 2_666 1_556
Ca3 F1 Cs1 90.50(9) 1_556 3_466
Ca3 F1 Cs1 90.50(9) . 3_466
Cs1 F1 Cs1 135.06(6) 2_666 3_466
Cs1 F1 Cs1 89.87(13) 1_556 3_466
O2 C1 O2 120.000(1) 3_455 2_565
O2 C1 O2 120.000(1) 3_455 .
O2 C1 O2 120.000(1) 2_565 .
O2 C1 Ca3 60.7(2) 3_455 3_455
O2 C1 Ca3 59.3(2) 2_565 3_455
O2 C1 Ca3 179.3(2) . 3_455
O2 C1 Ca3 59.3(2) 3_455 .
O2 C1 Ca3 179.3(2) 2_565 .
O2 C1 Ca3 60.7(2) . .
Ca3 C1 Ca3 120.0 3_455 .
O2 C1 Ca3 179.3(2) 3_455 2_565
O2 C1 Ca3 60.7(2) 2_565 2_565
O2 C1 Ca3 59.3(2) . 2_565
Ca3 C1 Ca3 120.000(1) 3_455 2_565
Ca3 C1 Ca3 120.0 . 2_565
O1 C2 O1 120.000(2) 3_465 2_675
O1 C2 O1 120.000(1) 3_465 .
O1 C2 O1 120.000(1) 2_675 .
O1 C2 Cs1 67.865(2) 3_465 3_462
O1 C2 Cs1 138.900(5) 2_675 3_462
O1 C2 Cs1 67.865(2) . 3_462
O1 C2 Cs1 138.900(5) 3_465 1_553
O1 C2 Cs1 67.865(2) 2_675 1_553
O1 C2 Cs1 67.865(2) . 1_553
Cs1 C2 Cs1 135.731(4) 3_462 1_553
O1 C2 Cs1 67.865(2) 3_465 2_673
O1 C2 Cs1 67.865(2) 2_675 2_673
O1 C2 Cs1 138.900(5) . 2_673
Cs1 C2 Cs1 135.731(4) 3_462 2_673
Cs1 C2 Cs1 81.477(8) 1_553 2_673
O1 C2 Cs1 67.865(2) 3_465 3_463
O1 C2 Cs1 138.900(5) 2_675 3_463
O1 C2 Cs1 67.865(2) . 3_463
Cs1 C2 Cs1 82.200(11) 3_462 3_463
Cs1 C2 Cs1 81.477(8) 1_553 3_463
Cs1 C2 Cs1 81.477(8) 2_673 3_463
O1 C2 Cs1 67.865(2) 3_465 2_672
O1 C2 Cs1 67.865(2) 2_675 2_672
O1 C2 Cs1 138.900(5) . 2_672
Cs1 C2 Cs1 81.477(8) 3_462 2_672
Cs1 C2 Cs1 135.731(4) 1_553 2_672
Cs1 C2 Cs1 82.200(11) 2_673 2_672
Cs1 C2 Cs1 135.731(4) 3_463 2_672
O1 C2 Cs1 138.900(5) 3_465 1_552
O1 C2 Cs1 67.865(2) 2_675 1_552
O1 C2 Cs1 67.865(2) . 1_552
Cs1 C2 Cs1 81.477(8) 3_462 1_552
Cs1 C2 Cs1 82.200(11) 1_553 1_552
Cs1 C2 Cs1 135.731(4) 2_673 1_552
Cs1 C2 Cs1 135.731(4) 3_463 1_552
Cs1 C2 Cs1 81.477(8) 2_672 1_552

loop_
_geom_bond_atom_site_label_1
_geom_bond_atom_site_label_2
_geom_bond_distance
_geom_bond_site_symmetry_2
Cs1 O2 3.083(3) 2_675
Cs1 O2 3.083(3) 9_556
Cs1 O2 3.083(3) 9_557
Cs1 O2 3.083(3) 2_674
Cs1 F1 3.138(5) 3_564
Cs1 F1 3.191(4) 1_554
Cs1 F1 3.191(4) 2_674
Cs1 O1 3.1987(3) 1_557
Cs1 O1 3.1987(3) 2_678
Cs1 O1 3.1987(3) 2_677
Cs1 O1 3.1987(3) 1_558
Cs1 C2 3.4531(4) 1_557
Ca3 F1 2.27017(16) 1_554
Ca3 F1 2.27017(17) .
Ca3 O1 2.303(6) 1_558
Ca3 O2 2.490(5) 3_455
Ca3 O2 2.490(4) 8_667
Ca3 O2 2.520(5) 9_557
Ca3 O2 2.520(4) .
Ca3 C1 2.8873(7) 7_567
Ca3 C1 2.8873(7) .
Ca3 Cs1 3.8506(16) 2_665
Ca3 Cs1 3.8506(16) 2_666
Ca3 Cs1 3.9317(11) 1_556
O1 C2 1.284(7) .
O1 Ca3 2.303(6) 1_552
O1 Cs1 3.1987(3) 3_462
O1 Cs1 3.1987(3) 1_553
O1 Cs1 3.1987(3) 1_552
O1 Cs1 3.1987(3) 3_463
O2 C1 1.290(4) .
O2 Ca3 2.490(4) 2_565
O2 Cs1 3.083(3) 3_466
O2 Cs1 3.083(3) 3_465
F1 Ca3 2.27017(16) 1_556
F1 Cs1 3.138(5) 2_666
F1 Cs1 3.191(4) 1_556
F1 Cs1 3.191(4) 3_466
C1 O2 1.290(4) 3_455
C1 O2 1.290(4) 2_565
C1 Ca3 2.8873(7) 3_455
C1 Ca3 2.8873(7) 2_565
C2 O1 1.284(7) 3_465
C2 O1 1.284(7) 2_675
C2 Cs1 3.4531(4) 3_462
C2 Cs1 3.4531(4) 1_553
C2 Cs1 3.4531(4) 2_673
C2 Cs1 3.4531(4) 3_463
C2 Cs1 3.4531(4) 2_672
C2 Cs1 3.4531(4) 1_552
